data_2009845
loop_
_publ_author_name
'Attfield, Martin P.'
'Morris, Russell E.'
'Cheetham, Anthony K.'

_publ_section_title
;
 Synthesis and structures of two isostructural phosphites,
 Fe~11~(HPO~3~)~8~(OH)~6~ and Mn~11~(HPO~3~)~8~(OH)~6~
;
_journal_issue 7
_journal_name_full 'Acta Crystallographica Section C'
_journal_page_first 981
_journal_page_last 984
_journal_paper_doi 10.1107/S0108270194001368
_journal_volume 50
_journal_year 1994
_chemical_formula_moiety '11Fe 2+ , 8H P O3 2- , 6O H 1-'
_chemical_formula_structural 'Fe11 (H P O3)8 (O H)6'
_chemical_formula_sum 'Fe11 H14 O30 P8'
_chemical_formula_weight 1356.1
_chemical_name_systematic ' Iron Hydroxyphosphite'
_space_group_IT_number 186
_symmetry_cell_setting hexagonal
_symmetry_space_group_name_Hall 'P 6c -2c'
_symmetry_space_group_name_H-M 'P 63 m c'
_atom_type_scat_source IntTabIV
_cell_angle_alpha 90
_cell_angle_beta 90
_cell_angle_gamma 120
_cell_formula_units_Z 1
_cell_length_a 12.9994(8)
_cell_length_b 12.9994(8)
_cell_length_c 5.0932(3)
_cell_measurement_reflns_used 25
_cell_measurement_temperature 293
_cell_measurement_theta_max 27.829
_cell_measurement_theta_min 18.957
_cell_volume 745.36(8)
_computing_data_collection 'Enraf-Nonius software'
_computing_data_reduction 'RC85 (Baird, 1987)'
_computing_structure_refinement 'CRYSTALS (Watkin, Carruthers & Betteridge, 1989)'
_diffrn_ambient_temperature 293
_diffrn_measurement_device 'Enraf-Nonius CAD4-MACH'
_diffrn_measurement_method \w-2\q
_diffrn_radiation_monochromator 'Nickel filter'
_diffrn_radiation_source 'Xray tube'
_diffrn_radiation_type 'Cu K\a'
_diffrn_radiation_wavelength 1.5418
_diffrn_reflns_av_R_equivalents 0.0267
_diffrn_reflns_limit_h_max 16
_diffrn_reflns_limit_h_min -1
_diffrn_reflns_limit_k_max 16
_diffrn_reflns_limit_k_min -16
_diffrn_reflns_limit_l_max 6
_diffrn_reflns_limit_l_min -1
_diffrn_reflns_number 2089
_diffrn_reflns_theta_max 36
_diffrn_reflns_theta_min 1
_diffrn_standards_decay_% 0
_diffrn_standards_interval_time 60
_diffrn_standards_number 3
_exptl_absorpt_coefficient_mu 47.1
_exptl_absorpt_correction_T_max 0.75
_exptl_absorpt_correction_T_min 0.53
_exptl_absorpt_correction_type '\y scan (DIFABS: Walker & Stuart, 1983)'
_exptl_crystal_colour Colourless
_exptl_crystal_description Needle
_exptl_crystal_F_000 654
_exptl_crystal_size_max 0.3
_exptl_crystal_size_mid 0.03
_exptl_crystal_size_min 0.01
_refine_diff_density_max 1.34
_refine_diff_density_min -0.613
_refine_ls_hydrogen_treatment noref
_refine_ls_matrix_type full
_refine_ls_number_constraints 0
_refine_ls_number_parameters 47
_refine_ls_number_reflns 289
_refine_ls_number_restraints 2
_refine_ls_R_factor_obs 0.0243
_refine_ls_shift/esd_max 0.01
_refine_ls_structure_factor_coef F
_refine_ls_weighting_scheme 'Tukey-Prince fitted using Chebyshev polynomial'
_refine_ls_wR_factor_obs 0.0283
_reflns_number_observed 289
_reflns_number_total 361
_reflns_observed_criterion I>3\s(I)
_cod_data_source_file br1071.cif
_cod_data_source_block I
_cod_depositor_comments
;
 Changing the _atom_site_occupancy data item value from '?' to '1'
 for all fully occupied atom sites.

 Antanas Vaitkus,
 2017-02-13

The following automatic conversions were performed:
'_symmetry_cell_setting' value 'Hexagonal' changed to 'hexagonal'
according to '/home/saulius/struct/CIF-dictionaries/cif_core.dic'
dictionary named 'cif_core.dic' version 2.4.1 from 2010-06-29.

Automatic conversion script
Id: cif_fix_enum 1527 2010-12-29 10:47:43Z saulius 

The following automatic conversions were performed:

'_cell_measurement_temperature' value '293K' was changed to '293' -
the value should be numeric and without a unit designator.

Automatic conversion script
Id: cif_fix_values 1646 2011-03-28 12:23:43Z adriana 

The following automatic conversions were performed:

'_cell_measurement_temperature' value '293K' was changed to '293' -
the value should be numeric and without a unit
designator.

'_symmetry_cell_setting' value 'Hexagonal' changed to
'hexagonal' according to
/home/saulius/struct/CIF-dictionaries/cif_core.dic dictionary named
'cif_core.dic' version 2.4.1 from
2010-06-29.

'_refine_ls_matrix_type' value 'Full' changed to 'full'
according to /home/saulius/struct/CIF-dictionaries/cif_core.dic
dictionary named 'cif_core.dic' version 2.4.1 from 2010-06-29.

Automatic conversion script
Id: cif_fix_values 1715 2011-07-08 13:25:40Z adriana 
;
_cod_original_formula_sum 'H14 Fe11 O30 P8'
_cod_database_code 2009845

loop_
_symmetry_equiv_pos_as_xyz
x,y,z
x-y,x,z+1/2
-y,x-y,z
-x,-y,z+1/2
-x+y,-x,z
y,-x+y,z+1/2
-x+y,y,z
y,x,z+1/2
x,x-y,z
x-y,-y,z+1/2
-y,-x,z
-x,-x+y,z+1/2

loop_
_atom_site_aniso_label
_atom_site_aniso_U_11
_atom_site_aniso_U_22
_atom_site_aniso_U_33
_atom_site_aniso_U_12
_atom_site_aniso_U_13
_atom_site_aniso_U_23
_atom_site_aniso_type_symbol
Fe(1) 0.0112(5) 0.0128(5) 0.0206(5) 0.0066(3) 0.0004(6) 0.0009(7) Fe
P(1) 0.0098(7) 0.0098 0.0230(10) 0.0037(7) -0.0011 0.0011(5) P
P(2) 0.0130(10) 0.013 0.024(2) 0.0065(5) 0.0097 0.0097 P
O(1) 0.023(2) 0.023 0.018(3) 0.006(3) -0.005 0.0050(10) O
O(2) 0.024(2) 0.016(2) 0.028(2) 0.014(2) 0.001(2) -0.002(2) O
O(3) 0.015(2) 0.015 0.055(4) 0.011(2) 0.003 -0.003(2) O
O(4) 0.018(2) 0.018 0.024(3) 0.010(2) 0.001 -0.0010(10) O

loop_
_atom_site_label
_atom_site_fract_x
_atom_site_fract_y
_atom_site_fract_z
_atom_site_U_iso_or_equiv
_atom_site_thermal_displace_type
_atom_site_calc_flag
_atom_site_calc_attached_atom
_atom_site_refinement_flags
_atom_site_occupancy
_atom_site_disorder_group
_atom_site_type_symbol
Fe(1) 0.57219(7) 0.65171(7) 0.0610(5) 0.0139 Uani ? ? ? 0.916(7) ? Fe
P(1) 0.84022(8) 0.15978 0.0439(7) 0.0135 Uani ? ? S 1 ? P
P(2) 0.3333 0.6667 0.8309(8) 0.0127 Uani ? ? S 1 ? P
O(1) 0.8042(3) 0.1958 0.7920(10) 0.0216 Uani ? ? S 1 ? O
O(2) 0.6588(4) 0.9259(4) 0.7047(8) 0.0185 Uani ? ? ? 1 ? O
O(3) 0.6025(2) 0.3975 0.415(2) 0.0203 Uani ? ? S 1 ? O
O(4) 0.5249(2) 0.4751 0.8700(10) 0.0186 Uani ? ? S 1 ? O
H(1) 0.8958 0.1042 0.9769 0.05 Uiso calc P(1) ? 1 ? H
H(2) 0.3333 0.6667 0.5760 0.05 Uiso calc P(2) ? 1 ? H

loop_
_geom_angle_atom_site_label_1
_geom_angle_atom_site_label_2
_geom_angle_atom_site_label_3
_geom_angle_site_symmetry_1
_geom_angle_site_symmetry_3
_geom_angle
_geom_angle_publ_flag
O(2) Fe(1) O(1) 2_654 2_554 90.80(10) yes
O(2) Fe(1) O(1) 9_564 2_554 101.2(2) yes
O(3) Fe(1) O(1) 4_664 2_554 100.1(2) yes
O(4) Fe(1) O(1) 1_554 2_554 171.9(2) yes
O(4) Fe(1) O(1) 4_664 2_554 94.6(2) yes
O(2) Fe(1) O(2) 9_564 2_654 90.4(2) yes
O(3) Fe(1) O(2) 4_664 2_654 167.2(2) yes
O(4) Fe(1) O(2) 1_554 2_654 87.5(2) yes
O(4) Fe(1) O(2) 4_664 2_654 88.3(2) yes
O(3) Fe(1) O(2) 4_664 9_564 94.0(2) yes
O(4) Fe(1) O(2) 1_554 9_564 86.8(2) yes
O(4) Fe(1) O(2) 4_664 9_564 164.2(2) yes
O(4) Fe(1) O(3) 1_554 4_664 80.8(2) yes
O(4) Fe(1) O(3) 4_664 4_664 84.2(2) yes
O(4) Fe(1) O(4) 4_664 1_554 77.50(10) yes
O(2) P(1) O(1) 6_554 1_554 111.7(2) yes
O(2) P(1) O(1) 10_664 1_554 111.7(2) yes
H(1) P(1) O(1) 1_554 1_554 107.0 yes
O(2) P(1) O(2) 10_664 6_554 111.5(4) yes
H(1) P(1) O(2) 1_554 6_554 107.3 yes
H(1) P(1) O(2) 1_554 10_664 107.3 yes
O(3) P(2) O(3) 4_665 2_555 112.3(4) yes
O(3) P(2) O(3) 6_565 2_555 112.3(4) yes
H(2) P(2) O(3) 1_555 2_555 106.5 yes
O(3) P(2) O(3) 6_565 4_665 112.3(4) yes
H(2) P(2) O(3) 1_555 4_665 106.5 yes
H(2) P(2) O(3) 1_555 6_565 106.5 yes

loop_
_geom_bond_atom_site_label_1
_geom_bond_atom_site_label_2
_geom_bond_site_symmetry_1
_geom_bond_site_symmetry_2
_geom_bond_distance
_geom_bond_publ_flag
Fe(1) O(1) . 2_554 2.146(5) yes
Fe(1) O(2) . 2_654 2.171(4) yes
Fe(1) O(2) . 9_564 2.118(5) yes
Fe(1) O(3) . 4_664 2.161(5) yes
Fe(1) O(4) . 1_554 2.277(4) yes
Fe(1) O(4) . 4_664 2.169(5) yes
P(1) O(1) . 1_554 1.516(7) yes
P(1) O(2) . 6_554 1.518(5) yes
P(1) O(2) . 10_664 1.518(5) yes
P(1) H(1) . 1_554 1.298 yes
P(2) O(3) . 2_555 1.506(3) yes
P(2) O(3) . 4_665 1.506(6) yes
P(2) O(3) . 6_565 1.506(3) yes
P(2) H(2) . 1_555 1.298 yes
